data_2300512
loop_
_publ_author_name
'Hornebecq, V.'
'Elissalde, C.'
'Weill, F.'
'Villesuzanne, A.'
'Menetrier, M.'
'Ravez, J.'

_publ_section_title
;
 Study of disorder in a tetragonal tungsten bronze ferroelectric relaxor:
 a structural approach
;
_journal_name_full 'Journal of Applied Crystallography'
_journal_page_first 1037
_journal_page_last 1045
_journal_volume 33
_journal_year 2000
_chemical_formula_sum 'K1.46 Li O30 Pb3.67 Ta10'
_chemical_name_systematic 'Pb3.67 K1.46 Li Ta10 O30'
_space_group_IT_number 127
_symmetry_space_group_name_Hall '-P 4 2ab'
_symmetry_space_group_name_H-M 'P 4/m b m'
_cell_angle_alpha 90
_cell_angle_beta 90
_cell_angle_gamma 90
_cell_formula_units_Z 1
_cell_length_a 12.5159
_cell_length_b 12.5159
_cell_length_c 3.8947
_cell_volume 610.096
_citation_journal_id_ASTM JACGAR
_cod_data_source_file Hornebecq_JACGAR_2000_1167.cif
_cod_data_source_block K1.46Li1O30Pb3.67Ta10
_cod_original_cell_volume 610.0959
_cod_original_formula_sum 'K1.46 Li1 O30 Pb3.67 Ta10'
_cod_database_code 2300512

loop_
_symmetry_equiv_pos_as_xyz
x,y,z
-y,x,z
-x,-y,z
y,-x,z
x+1/2,-y+1/2,-z
y+1/2,x+1/2,-z
-x+1/2,y+1/2,-z
-y+1/2,-x+1/2,-z
-x,-y,-z
y,-x,-z
x,y,-z
-y,x,-z
-x-1/2,y-1/2,z
-y-1/2,-x-1/2,z
x-1/2,-y-1/2,z
y-1/2,x-1/2,z

loop_
_atom_site_label
_atom_site_type_symbol
_atom_site_fract_x
_atom_site_fract_y
_atom_site_fract_z
_atom_site_occupancy
_atom_site_U_iso_or_equiv
Pb1 Pb+2 0 0 0 0.524 0.0
Ta1 Ta+5 0 0.5 0.5 1 0.0
Pb2 Pb+2 0.154 0.6937 0 0.328 0.0
O1 O-2 0.3379 0.0064 0.5 1 0.0
O3 O-2 0.2829 0.7829 0.5 1 0.0
O4 O-2 0 0.5 0 1 0.0
K1 K+1 0 0 0 0.156 0.0
O5 O-2 0.0711 0.2013 0 1 0.0
K2 K+1 0.146 0.644 0 0.144 0.0
O2 O-2 0.1377 0.0539 0.5 1 0.0
Ta2 Ta+5 0.0749 0.211 0.5 1 0.0
